data_7132915
loop_
_publ_author_name
'Sarkar, Souradip'
'Bhunya, Sourav'
'Pan, Subarna'
'Datta, Arnadeep'
'Roy, Lisa'
'Samanta, Rajarshi'

_publ_section_title
;
 Rh(II)-catalysed <i>N</i><sup>2</sup>-selective arylation of
 benzotriazoles and indazoles using quinoid carbenes <i>via</i> 1,5-H
 shift.
;
_journal_issue 35
_journal_name_full 'Chemical communications (Cambridge, England)'
_journal_page_first 4727
_journal_page_last 4730
_journal_paper_doi 10.1039/d4cc00823e
_journal_volume 60
_journal_year 2024
_chemical_formula_sum 'C16 H11 N3 O'
_chemical_formula_weight 261.28
_space_group_crystal_system orthorhombic
_space_group_IT_number 19
_space_group_name_Hall 'P 2ac 2ab'
_space_group_name_H-M_alt 'P 21 21 21'
_atom_sites_solution_hydrogens mixed
_audit_block_doi 10.5517/ccdc.csd.cc2g0f42
_audit_creation_method SHELXL-2018/3
_audit_update_record
;
2023-05-21 deposited with the CCDC.	2024-04-03 downloaded from the CCDC.
;
_cell_angle_alpha 90
_cell_angle_beta 90
_cell_angle_gamma 90
_cell_formula_units_Z 4
_cell_length_a 3.741
_cell_length_b 17.187
_cell_length_c 18.371
_cell_measurement_reflns_used 3590
_cell_measurement_temperature 100(2)
_cell_measurement_theta_max 31.1
_cell_measurement_theta_min 2.4
_cell_volume 1181.192
_computing_cell_refinement 'Bruker SAINT'
_computing_data_collection 'Bruker APEX2'
_computing_data_reduction 'Bruker SAINT'
_computing_molecular_graphics 'Bruker SHELXTL'
_computing_publication_material 'Bruker SHELXTL'
_computing_structure_refinement 'SHELXL-2018/3 (Sheldrick, 2018)'
_computing_structure_solution 'SHELXT 2014/5 (Sheldrick, 2014)'
_diffrn_ambient_temperature 100(2)
_diffrn_measured_fraction_theta_full 0.995
_diffrn_measured_fraction_theta_max 0.970
_diffrn_measurement_device_type 'Bruker APEX-II CCD'
_diffrn_measurement_method '\f and \w scans'
_diffrn_radiation_type MoK\a
_diffrn_radiation_wavelength 0.71073
_diffrn_reflns_av_R_equivalents 0.0522
_diffrn_reflns_av_unetI/netI 0.0489
_diffrn_reflns_Laue_measured_fraction_full 0.995
_diffrn_reflns_Laue_measured_fraction_max 0.970
_diffrn_reflns_limit_h_max 4
_diffrn_reflns_limit_h_min -5
_diffrn_reflns_limit_k_max 24
_diffrn_reflns_limit_k_min -24
_diffrn_reflns_limit_l_max 24
_diffrn_reflns_limit_l_min -24
_diffrn_reflns_number 16018
_diffrn_reflns_point_group_measured_fraction_full 0.997
_diffrn_reflns_point_group_measured_fraction_max 0.942
_diffrn_reflns_theta_full 25.242
_diffrn_reflns_theta_max 31.113
_diffrn_reflns_theta_min 2.370
_exptl_absorpt_coefficient_mu 0.096
_exptl_absorpt_process_details 'SADABS 2.10 (Bruker 2003)'
_exptl_crystal_colour colourless
_exptl_crystal_density_diffrn 1.469
_exptl_crystal_description needle
_exptl_crystal_F_000 544
_exptl_crystal_size_max 0.19
_exptl_crystal_size_mid 0.15
_exptl_crystal_size_min 0.12
_refine_diff_density_max 0.603
_refine_diff_density_min -0.416
_refine_diff_density_rms 0.068
_refine_ls_abs_structure_details
;
 Flack x determined using 1045 quotients [(I+)-(I-)]/[(I+)+(I-)]
 (Parsons, Flack and Wagner, Acta Cryst. B69 (2013) 249-259).
;
_refine_ls_abs_structure_Flack 0.9(8)
_refine_ls_extinction_method none
_refine_ls_goodness_of_fit_ref 1.035
_refine_ls_hydrogen_treatment mixed
_refine_ls_matrix_type full
_refine_ls_number_parameters 85
_refine_ls_number_reflns 3590
_refine_ls_number_restraints 0
_refine_ls_restrained_S_all 1.035
_refine_ls_R_factor_all 0.0672
_refine_ls_R_factor_gt 0.0502
_refine_ls_shift/su_max 0.000
_refine_ls_shift/su_mean 0.000
_refine_ls_structure_factor_coef Fsqd
_refine_ls_weighting_details 'w=1/[\s^2^(Fo^2^)+(0.0668P)^2^+0.4526P] where P=(Fo^2^+2Fc^2^)/3'
_refine_ls_weighting_scheme calc
_refine_ls_wR_factor_gt 0.1206
_refine_ls_wR_factor_ref 0.1296
_reflns_Friedel_coverage 0.635
_reflns_Friedel_fraction_full 1.000
_reflns_Friedel_fraction_max 0.901
_reflns_number_gt 2988
_reflns_number_total 3590
_reflns_threshold_expression 'I > 2\s(I)'
_cod_data_source_file d4cc00823e2.cif
_cod_data_source_block shelx
_cod_depositor_comments
;
Adding full bibliography for 7132915--7132916.cif.

2025-01-30
Z value and formula fixed to values more according to usual
chemical conventions.                 miguel
;
_cod_original_formula_weight 130.64
_cod_original_formula_units_Z 8
_cod_original_cell_volume 1181.2
_cod_original_formula_sum 'C8 H5.50 N1.50 O0.50'
_cod_database_code 7132915
_shelx_shelxl_version_number 2018/3
_shelx_space_group_comment
;
The symmetry employed for this shelxl refinement is uniquely defined
by the following loop, which should always be used as a source of
symmetry information in preference to the above space-group names.
They are only intended as comments.
;

loop_
_space_group_symop_operation_xyz
'x, y, z'
'-x+1/2, -y, z+1/2'
'-x, y+1/2, -z+1/2'
'x+1/2, -y+1/2, -z'

loop_
_atom_site_label
_atom_site_type_symbol
_atom_site_fract_x
_atom_site_fract_y
_atom_site_fract_z
_atom_site_U_iso_or_equiv
_atom_site_adp_type
_atom_site_occupancy
_atom_site_site_symmetry_order
_atom_site_calc_flag
_atom_site_refinement_flags_posn
_atom_site_refinement_flags_adp
_atom_site_refinement_flags_occupancy
_atom_site_disorder_assembly
_atom_site_disorder_group
O1 O 0.9086(5) 0.45551(10) 0.29365(10) 0.0187(4) Uiso 1 1 d . . . . .
N2 N 0.7007(5) 0.56822(10) 0.39809(10) 0.0136(4) Uiso 1 1 d . . . . .
N3 N 0.7840(5) 0.62906(11) 0.44008(10) 0.0138(4) Uiso 1 1 d . . . . .
N1 N 0.5563(6) 0.58386(11) 0.33267(11) 0.0148(4) Uiso 1 1 d . . . . .
C3 C 0.5917(6) 0.51257(13) 0.54903(12) 0.0146(4) Uiso 1 1 d . . . . .
H005 H 0.506124 0.563175 0.537667 0.017 Uiso 1 1 calc R U . . .
C10 C 0.8953(7) 0.43812(13) 0.36556(12) 0.0149(4) Uiso 1 1 d . . . . .
C8 C 1.0028(6) 0.33992(13) 0.45676(13) 0.0158(5) Uiso 1 1 d . . . . .
H007 H 1.089680 0.289826 0.469591 0.019 Uiso 1 1 calc R U . . .
C11 C 0.6776(6) 0.69034(12) 0.39882(12) 0.0136(4) Uiso 1 1 d . . . . .
C16 C 0.6857(6) 0.77110(12) 0.41477(13) 0.0146(4) Uiso 1 1 d . . . . .
H009 H 0.776218 0.790254 0.459640 0.018 Uiso 1 1 calc R U . . .
C9 C 1.0131(6) 0.36309(13) 0.38574(13) 0.0160(4) Uiso 1 1 d . . . . .
H00A H 1.100300 0.328454 0.349566 0.019 Uiso 1 1 calc R U . . .
C2 C 0.7466(6) 0.46589(12) 0.49331(12) 0.0134(4) Uiso 1 1 d . . . . .
C12 C 0.5392(6) 0.66242(13) 0.33212(12) 0.0135(4) Uiso 1 1 d . . . . .
C1 C 0.7823(6) 0.48979(12) 0.41913(12) 0.0128(4) Uiso 1 1 d . . . . .
C4 C 0.5648(7) 0.48520(13) 0.61899(13) 0.0158(4) Uiso 1 1 d . . . . .
H00E H 0.459083 0.516988 0.655408 0.019 Uiso 1 1 calc R U . . .
C13 C 0.4088(7) 0.71414(13) 0.27811(13) 0.0160(4) Uiso 1 1 d . . . . .
H00F H 0.317615 0.695801 0.233005 0.019 Uiso 1 1 calc R U . . .
C15 C 0.5563(7) 0.81998(13) 0.36216(13) 0.0159(4) Uiso 1 1 d . . . . .
H00G H 0.556354 0.874418 0.371105 0.019 Uiso 1 1 calc R U . . .
C6 C 0.8377(6) 0.36373(13) 0.58498(13) 0.0162(4) Uiso 1 1 d . . . . .
H00H H 0.922064 0.313394 0.597676 0.019 Uiso 1 1 calc R U . . .
C5 C 0.6918(7) 0.41063(13) 0.63759(13) 0.0161(4) Uiso 1 1 d . . . . .
H00I H 0.676324 0.392863 0.686457 0.019 Uiso 1 1 calc R U . . .
C7 C 0.8640(6) 0.38956(13) 0.51185(12) 0.0147(4) Uiso 1 1 d . . . . .
C14 C 0.4213(7) 0.79205(13) 0.29437(14) 0.0181(5) Uiso 1 1 d . . . . .
H00K H 0.337455 0.828489 0.259425 0.022 Uiso 1 1 calc R U . . .
H200 H 0.765(12) 0.494(2) 0.283(2) 0.054(11) Uiso 1 1 d . . . . .

loop_
_atom_type_symbol
_atom_type_description
_atom_type_scat_dispersion_real
_atom_type_scat_dispersion_imag
_atom_type_scat_source
C C 0.0033 0.0016 'International Tables Vol C Tables 4.2.6.8 and 6.1.1.4'
H H 0.0000 0.0000 'International Tables Vol C Tables 4.2.6.8 and 6.1.1.4'
N N 0.0061 0.0033 'International Tables Vol C Tables 4.2.6.8 and 6.1.1.4'
O O 0.0106 0.0060 'International Tables Vol C Tables 4.2.6.8 and 6.1.1.4'

loop_
_citation_id
_citation_doi
_citation_year
1 10.26434/chemrxiv-2024-n490v 2024

loop_
_geom_angle_atom_site_label_1
_geom_angle_atom_site_label_2
_geom_angle_atom_site_label_3
_geom_angle
_geom_angle_site_symmetry_1
_geom_angle_site_symmetry_3
_geom_angle_publ_flag
C10 O1 H200 111(3) . . ?
N3 N2 N1 116.94(17) . . ?
N3 N2 C1 122.00(18) . . ?
N1 N2 C1 120.93(18) . . ?
N2 N3 C11 102.51(17) . . ?
N2 N1 C12 103.03(18) . . ?
C4 C3 C2 120.7(2) . . ?
C4 C3 H005 119.7 . . ?
C2 C3 H005 119.7 . . ?
O1 C10 C1 124.0(2) . . ?
O1 C10 C9 116.5(2) . . ?
C1 C10 C9 119.5(2) . . ?
C9 C8 C7 121.0(2) . . ?
C9 C8 H007 119.5 . . ?
C7 C8 H007 119.5 . . ?
N3 C11 C12 109.14(18) . . ?
N3 C11 C16 129.6(2) . . ?
C12 C11 C16 121.2(2) . . ?
C15 C16 C11 116.5(2) . . ?
C15 C16 H009 121.7 . . ?
C11 C16 H009 121.7 . . ?
C8 C9 C10 120.6(2) . . ?
C8 C9 H00A 119.7 . . ?
C10 C9 H00A 119.7 . . ?
C3 C2 C7 118.2(2) . . ?
C3 C2 C1 124.15(19) . . ?
C7 C2 C1 117.6(2) . . ?
N1 C12 C11 108.37(20) . . ?
N1 C12 C13 130.3(2) . . ?
C11 C12 C13 121.28(19) . . ?
C10 C1 C2 121.3(2) . . ?
C10 C1 N2 118.27(19) . . ?
C2 C1 N2 120.45(19) . . ?
C3 C4 C5 120.9(2) . . ?
C3 C4 H00E 119.5 . . ?
C5 C4 H00E 119.5 . . ?
C14 C13 C12 116.6(2) . . ?
C14 C13 H00F 121.7 . . ?
C12 C13 H00F 121.7 . . ?
C16 C15 C14 122.3(2) . . ?
C16 C15 H00G 118.8 . . ?
C14 C15 H00G 118.8 . . ?
C5 C6 C7 120.7(2) . . ?
C5 C6 H00H 119.6 . . ?
C7 C6 H00H 119.6 . . ?
C6 C5 C4 119.9(2) . . ?
C6 C5 H00I 120.1 . . ?
C4 C5 H00I 120.1 . . ?
C6 C7 C8 120.8(2) . . ?
C6 C7 C2 119.6(2) . . ?
C8 C7 C2 119.7(2) . . ?
C13 C14 C15 122.0(2) . . ?
C13 C14 H00K 119.0 . . ?
C15 C14 H00K 119.0 . . ?

loop_
_geom_bond_atom_site_label_1
_geom_bond_atom_site_label_2
_geom_bond_distance
_geom_bond_site_symmetry_2
_geom_bond_publ_flag
O1 C10 1.355(3) . ?
O1 H200 0.88(4) . ?
N2 N3 1.336(3) . ?
N2 N1 1.345(3) . ?
N2 C1 1.435(3) . ?
N3 C11 1.357(3) . ?
N1 C12 1.352(3) . ?
C3 C4 1.372(3) . ?
C3 C2 1.424(3) . ?
C3 H005 0.9500 . ?
C10 C1 1.391(3) . ?
C10 C9 1.412(3) . ?
C8 C9 1.365(3) . ?
C8 C7 1.422(3) . ?
C8 H007 0.9500 . ?
C11 C12 1.414(3) . ?
C11 C16 1.419(3) . ?
C16 C15 1.369(3) . ?
C16 H009 0.9500 . ?
C9 H00A 0.9500 . ?
C2 C7 1.425(3) . ?
C2 C1 1.430(3) . ?
C12 C13 1.419(3) . ?
C4 C5 1.409(3) . ?
C4 H00E 0.9500 . ?
C13 C14 1.373(3) . ?
C13 H00F 0.9500 . ?
C15 C14 1.427(3) . ?
C15 H00G 0.9500 . ?
C6 C5 1.372(3) . ?
C6 C7 1.419(3) . ?
C6 H00H 0.9500 . ?
C5 H00I 0.9500 . ?
C14 H00K 0.9500 . ?
